data_2208830
loop_
_publ_author_name
'Hui-Yan Liu'
'Feng Gao'
'Zai-Sheng Lu'
'De-Zhong Niu'

_publ_section_title
;
 3,5-Dimethoxybenzohydrazide
;
_journal_coeditor_code CI2044
_journal_issue 5
_journal_name_full 'Acta Crystallographica Section E'
_journal_page_first o1976
_journal_page_last o1977
_journal_paper_doi 10.1107/S1600536806013511
_journal_volume 62
_journal_year 2006
_chemical_formula_iupac 'C9 H12 N2 O3'
_chemical_formula_moiety 'C9 H12 N2 O3'
_chemical_formula_sum 'C9 H12 N2 O3'
_chemical_formula_weight 196.21
_chemical_name_systematic
;
3,5-Dimethoxybenzohydrazide
;
_space_group_IT_number 2
_symmetry_cell_setting triclinic
_symmetry_space_group_name_Hall '-P 1'
_symmetry_space_group_name_H-M 'P -1'
_atom_sites_solution_hydrogens geom
_atom_sites_solution_primary direct
_atom_sites_solution_secondary difmap
_audit_creation_method SHELXL97
_cell_angle_alpha 104.222(2)
_cell_angle_beta 90.735(3)
_cell_angle_gamma 90.916(3)
_cell_formula_units_Z 4
_cell_length_a 8.705(3)
_cell_length_b 10.082(3)
_cell_length_c 10.981(3)
_cell_measurement_reflns_used 462
_cell_measurement_temperature 298(2)
_cell_measurement_theta_max 18.488
_cell_measurement_theta_min 2.459
_cell_volume 933.9(5)
_computing_cell_refinement 'SAINT (Bruker, 1999)'
_computing_data_collection 'SMART (Bruker, 1998)'
_computing_data_reduction SAINT
_computing_molecular_graphics 'SHELXTL (Bruker, 1999)'
_computing_publication_material SHELXTL
_computing_structure_refinement 'SHELXL97 (Sheldrick, 1997)'
_computing_structure_solution 'SHELXS97 (Sheldrick, 1997)'
_diffrn_ambient_temperature 298(2)
_diffrn_measured_fraction_theta_full 0.977
_diffrn_measured_fraction_theta_max 0.977
_diffrn_measurement_device_type 'Bruker SMART CCD area-detector'
_diffrn_measurement_method '\f and \w'
_diffrn_radiation_monochromator graphite
_diffrn_radiation_source 'fine-focus sealed tube'
_diffrn_radiation_type MoK\a
_diffrn_radiation_wavelength 0.71073
_diffrn_reflns_av_R_equivalents 0.0743
_diffrn_reflns_av_sigmaI/netI 0.2011
_diffrn_reflns_limit_h_max 10
_diffrn_reflns_limit_h_min -10
_diffrn_reflns_limit_k_max 11
_diffrn_reflns_limit_k_min -11
_diffrn_reflns_limit_l_max 13
_diffrn_reflns_limit_l_min -9
_diffrn_reflns_number 4831
_diffrn_reflns_theta_full 25.01
_diffrn_reflns_theta_max 25.01
_diffrn_reflns_theta_min 2.34
_diffrn_standards_number 0
_exptl_absorpt_coefficient_mu 0.106
_exptl_absorpt_correction_T_max 0.9843
_exptl_absorpt_correction_T_min 0.9499
_exptl_absorpt_correction_type multi-scan
_exptl_absorpt_process_details '(SADABS; Sheldrick, 1996)'
_exptl_crystal_colour colourless
_exptl_crystal_density_diffrn 1.395
_exptl_crystal_density_method 'not measured'
_exptl_crystal_description Block
_exptl_crystal_F_000 416
_exptl_crystal_size_max 0.49
_exptl_crystal_size_mid 0.17
_exptl_crystal_size_min 0.15
_refine_diff_density_max 0.274
_refine_diff_density_min -0.264
_refine_ls_extinction_method none
_refine_ls_goodness_of_fit_ref 0.954
_refine_ls_hydrogen_treatment mixed
_refine_ls_matrix_type full
_refine_ls_number_parameters 269
_refine_ls_number_reflns 3217
_refine_ls_number_restraints 6
_refine_ls_restrained_S_all 0.953
_refine_ls_R_factor_all 0.2148
_refine_ls_R_factor_gt 0.0708
_refine_ls_shift/su_max 0.002
_refine_ls_shift/su_mean 0.000
_refine_ls_structure_factor_coef Fsqd
_refine_ls_weighting_details 'calc w = 1/[\s^2^(Fo^2^)+(0.0427P)^2^] where P=(Fo^2^+2Fc^2^)/3'
_refine_ls_weighting_scheme calc
_refine_ls_wR_factor_gt 0.1295
_refine_ls_wR_factor_ref 0.1719
_reflns_number_gt 1120
_reflns_number_total 3217
_reflns_threshold_expression I>2\s(I)
_cod_data_source_file ci2044.cif
_cod_data_source_block I
_cod_depositor_comments
;
The following automatic conversions were performed:
'_symmetry_cell_setting' value 'Triclinic' changed to 'triclinic'
according to '/home/saulius/struct/CIF-dictionaries/cif_core.dic'
dictionary named 'cif_core.dic' version 2.4.1 from 2010-06-29.

Automatic conversion script
Id: cif_fix_enum 1527 2010-12-29 10:47:43Z saulius 

The following automatic conversions were performed:

'_symmetry_cell_setting' value 'Triclinic' changed to 'triclinic'
according to /home/saulius/struct/CIF-dictionaries/cif_core.dic
dictionary named 'cif_core.dic' version 2.4.1 from 2010-06-29.

Automatic conversion script
Id: cif_fix_values 1715 2011-07-08 13:25:40Z adriana 
;
_cod_database_code 2208830
_cod_database_fobs_code 2208830

loop_
_symmetry_equiv_pos_as_xyz
'x, y, z'
'-x, -y, -z'

loop_
_atom_site_type_symbol
_atom_site_label
_atom_site_fract_x
_atom_site_fract_y
_atom_site_fract_z
_atom_site_U_iso_or_equiv
_atom_site_adp_type
_atom_site_calc_flag
_atom_site_refinement_flags
_atom_site_occupancy
N N1 0.2238(5) 0.6328(4) 0.4802(4) 0.0481(13) Uani d . 1
H H1 0.2550 0.7165 0.4931 0.058 Uiso calc R 1
N N2 0.1135(6) 0.5837(5) 0.3834(6) 0.0582(17) Uani d D 1
H H2A 0.141(7) 0.505(4) 0.347(5) 0.080 Uiso d D 1
H H2B 0.024(4) 0.584(7) 0.414(6) 0.080 Uiso d D 1
N N3 0.7028(5) 0.8502(4) 0.4612(4) 0.0415(13) Uani d . 1
H H3 0.7307 0.7737 0.4751 0.050 Uiso calc R 1
N N4 0.5922(6) 0.8478(5) 0.3657(5) 0.0523(15) Uani d D 1
H H4A 0.503(4) 0.861(7) 0.396(6) 0.080 Uiso d D 1
H H4B 0.638(6) 0.878(6) 0.312(5) 0.080 Uiso d D 1
O O1 0.2374(4) 0.4367(4) 0.5388(3) 0.0557(12) Uani d . 1
O O2 0.6534(4) 0.5288(4) 0.8827(4) 0.0655(13) Uani d . 1
O O3 0.5499(4) 0.9591(3) 0.8004(3) 0.0571(12) Uani d . 1
O O4 0.7264(4) 1.0788(3) 0.5166(3) 0.0543(12) Uani d . 1
O O5 1.1439(4) 1.1749(4) 0.8587(3) 0.0565(12) Uani d . 1
O O6 1.0307(5) 0.7005(3) 0.7742(4) 0.0592(12) Uani d . 1
C C1 0.2820(6) 0.5578(6) 0.5524(5) 0.0388(15) Uani d . 1
C C2 0.3951(6) 0.6226(5) 0.6515(5) 0.0385(15) Uani d . 1
C C3 0.4698(6) 0.5401(5) 0.7170(5) 0.0422(16) Uani d . 1
H H3A 0.4495 0.4463 0.6974 0.051 Uiso calc R 1
C C4 0.5720(6) 0.5969(6) 0.8094(5) 0.0444(16) Uani d . 1
C C5 0.6053(6) 0.7391(6) 0.8423(5) 0.0493(17) Uani d . 1
H H5 0.6760 0.7774 0.9059 0.059 Uiso calc R 1
C C6 0.5299(6) 0.8174(5) 0.7773(5) 0.0423(16) Uani d . 1
C C7 0.4273(6) 0.7628(5) 0.6817(5) 0.0411(16) Uani d . 1
H H7 0.3796 0.8188 0.6375 0.049 Uiso calc R 1
C C8 0.6229(7) 0.3851(6) 0.8594(6) 0.073(2) Uani d . 1
H H8A 0.6822 0.3482 0.9172 0.110 Uiso calc R 1
H H8B 0.6505 0.3413 0.7749 0.110 Uiso calc R 1
H H8C 0.5156 0.3692 0.8704 0.110 Uiso calc R 1
C C9 0.6568(7) 1.0227(5) 0.8972(5) 0.0572(18) Uani d . 1
H H9A 0.6597 1.1196 0.9048 0.086 Uiso calc R 1
H H9B 0.7570 0.9864 0.8766 0.086 Uiso calc R 1
H H9C 0.6256 1.0050 0.9753 0.086 Uiso calc R 1
C C10 0.7658(6) 0.9654(5) 0.5309(5) 0.0363(14) Uani d . 1
C C11 0.8815(6) 0.9556(5) 0.6274(5) 0.0346(14) Uani d . 1
C C12 0.9594(6) 1.0744(5) 0.6926(5) 0.0398(15) Uani d . 1
H H12 0.9416 1.1577 0.6733 0.048 Uiso calc R 1
C C13 1.0620(6) 1.0660(5) 0.7847(5) 0.0401(15) Uani d . 1
C C14 1.0902(6) 0.9426(5) 0.8168(5) 0.0444(16) Uani d . 1
H H14 1.1595 0.9393 0.8811 0.053 Uiso calc R 1
C C15 1.0139(7) 0.8271(5) 0.7515(5) 0.0444(16) Uani d . 1
C C16 0.9092(6) 0.8307(5) 0.6570(5) 0.0424(16) Uani d . 1
H H16 0.8578 0.7513 0.6135 0.051 Uiso calc R 1
C C17 1.1239(6) 1.3081(5) 0.8366(5) 0.0569(18) Uani d . 1
H H17A 1.1848 1.3741 0.8965 0.085 Uiso calc R 1
H H17B 1.0176 1.3318 0.8454 0.085 Uiso calc R 1
H H17C 1.1561 1.3074 0.7531 0.085 Uiso calc R 1
C C18 1.1140(7) 0.6947(6) 0.8844(5) 0.063(2) Uani d . 1
H H18A 1.1108 0.6027 0.8943 0.095 Uiso calc R 1
H H18B 1.0688 0.7548 0.9560 0.095 Uiso calc R 1
H H18C 1.2188 0.7227 0.8775 0.095 Uiso calc R 1

loop_
_atom_site_aniso_label
_atom_site_aniso_U_11
_atom_site_aniso_U_22
_atom_site_aniso_U_33
_atom_site_aniso_U_12
_atom_site_aniso_U_13
_atom_site_aniso_U_23
N1 0.063(3) 0.026(3) 0.057(3) -0.008(2) -0.024(3) 0.014(2)
N2 0.073(4) 0.040(3) 0.063(4) -0.003(4) -0.021(4) 0.016(3)
N3 0.056(3) 0.020(3) 0.048(3) -0.002(2) -0.020(3) 0.009(2)
N4 0.056(4) 0.040(3) 0.061(4) -0.011(3) -0.011(3) 0.013(3)
O1 0.074(3) 0.021(2) 0.071(3) -0.015(2) -0.024(2) 0.011(2)
O2 0.080(3) 0.035(3) 0.086(3) -0.012(2) -0.038(3) 0.027(2)
O3 0.080(3) 0.025(2) 0.065(3) -0.015(2) -0.029(2) 0.011(2)
O4 0.077(3) 0.021(2) 0.066(3) 0.000(2) -0.017(2) 0.014(2)
O5 0.069(3) 0.028(2) 0.068(3) -0.010(2) -0.024(2) 0.005(2)
O6 0.096(3) 0.018(2) 0.066(3) -0.004(2) -0.026(2) 0.016(2)
C1 0.046(4) 0.030(4) 0.039(4) -0.002(3) -0.005(3) 0.006(3)
C2 0.048(4) 0.030(3) 0.040(4) -0.009(3) -0.010(3) 0.014(3)
C3 0.054(4) 0.026(3) 0.048(4) -0.001(3) -0.009(3) 0.014(3)
C4 0.052(4) 0.034(4) 0.049(4) -0.004(3) -0.017(3) 0.015(3)
C5 0.057(4) 0.035(4) 0.053(4) -0.009(3) -0.009(3) 0.008(3)
C6 0.057(4) 0.019(3) 0.053(4) -0.009(3) -0.013(3) 0.014(3)
C7 0.055(4) 0.029(4) 0.041(4) -0.005(3) -0.015(3) 0.014(3)
C8 0.103(6) 0.040(4) 0.082(5) -0.002(4) -0.024(4) 0.026(4)
C9 0.074(5) 0.034(4) 0.055(4) -0.013(3) -0.018(4) -0.003(3)
C10 0.045(4) 0.020(3) 0.044(4) -0.006(3) 0.000(3) 0.008(3)
C11 0.046(4) 0.022(3) 0.037(4) 0.000(3) -0.009(3) 0.010(3)
C12 0.053(4) 0.024(3) 0.044(4) -0.002(3) -0.002(3) 0.011(3)
C13 0.045(4) 0.029(4) 0.046(4) -0.004(3) -0.007(3) 0.008(3)
C14 0.051(4) 0.027(4) 0.055(4) 0.003(3) -0.010(3) 0.009(3)
C15 0.064(4) 0.020(4) 0.050(4) 0.006(3) -0.006(3) 0.010(3)
C16 0.062(4) 0.014(3) 0.047(4) -0.008(3) -0.008(3) 0.001(3)
C17 0.075(5) 0.017(3) 0.078(5) -0.007(3) -0.009(4) 0.010(3)
C18 0.105(6) 0.037(4) 0.050(4) 0.002(4) -0.014(4) 0.016(3)

loop_
_atom_type_symbol
_atom_type_description
_atom_type_scat_dispersion_real
_atom_type_scat_dispersion_imag
_atom_type_scat_source
C C 0.0033 0.0016 'International Tables Vol C Tables 4.2.6.8 and 6.1.1.4'
H H 0.0000 0.0000 'International Tables Vol C Tables 4.2.6.8 and 6.1.1.4'
N N 0.0061 0.0033 'International Tables Vol C Tables 4.2.6.8 and 6.1.1.4'
O O 0.0106 0.0060 'International Tables Vol C Tables 4.2.6.8 and 6.1.1.4'

loop_
_geom_angle_atom_site_label_1
_geom_angle_atom_site_label_2
_geom_angle_atom_site_label_3
_geom_angle
C1 N1 N2 124.0(5)
C1 N1 H1 118.0
N2 N1 H1 118.0
N1 N2 H2A 106(4)
N1 N2 H2B 110(5)
H2A N2 H2B 113(7)
C10 N3 N4 123.0(4)
C10 N3 H3 118.5
N4 N3 H3 118.5
N3 N4 H4A 111(4)
N3 N4 H4B 105(4)
H4A N4 H4B 133(6)
C4 O2 C8 116.1(4)
C6 O3 C9 117.2(4)
C13 O5 C17 118.5(4)
C15 O6 C18 116.8(4)
O1 C1 N1 120.1(5)
O1 C1 C2 121.4(5)
N1 C1 C2 118.4(5)
C3 C2 C7 119.5(5)
C3 C2 C1 118.3(5)
C7 C2 C1 122.2(5)
C4 C3 C2 119.6(5)
C4 C3 H3A 120.2
C2 C3 H3A 120.2
C3 C4 O2 126.1(5)
C3 C4 C5 121.8(5)
O2 C4 C5 112.1(5)
C6 C5 C4 117.4(5)
C6 C5 H5 121.3
C4 C5 H5 121.3
C5 C6 C7 122.3(5)
C5 C6 O3 123.6(5)
C7 C6 O3 114.0(4)
C6 C7 C2 119.4(5)
C6 C7 H7 120.3
C2 C7 H7 120.3
O2 C8 H8A 109.5
O2 C8 H8B 109.5
H8A C8 H8B 109.5
O2 C8 H8C 109.5
H8A C8 H8C 109.5
H8B C8 H8C 109.5
O3 C9 H9A 109.5
O3 C9 H9B 109.5
H9A C9 H9B 109.5
O3 C9 H9C 109.5
H9A C9 H9C 109.5
H9B C9 H9C 109.5
O4 C10 N3 120.9(5)
O4 C10 C11 120.8(5)
N3 C10 C11 118.3(5)
C12 C11 C16 120.2(5)
C12 C11 C10 118.8(5)
C16 C11 C10 120.9(5)
C13 C12 C11 118.7(5)
C13 C12 H12 120.6
C11 C12 H12 120.6
C12 C13 O5 125.1(5)
C12 C13 C14 122.0(5)
O5 C13 C14 112.8(5)
C15 C14 C13 118.6(5)
C15 C14 H14 120.7
C13 C14 H14 120.7
C14 C15 O6 124.2(5)
C14 C15 C16 121.4(5)
O6 C15 C16 114.4(5)
C15 C16 C11 119.1(5)
C15 C16 H16 120.5
C11 C16 H16 120.5
O5 C17 H17A 109.5
O5 C17 H17B 109.5
H17A C17 H17B 109.5
O5 C17 H17C 109.5
H17A C17 H17C 109.5
H17B C17 H17C 109.5
O6 C18 H18A 109.5
O6 C18 H18B 109.5
H18A C18 H18B 109.5
O6 C18 H18C 109.5
H18A C18 H18C 109.5
H18B C18 H18C 109.5

loop_
_geom_bond_atom_site_label_1
_geom_bond_atom_site_label_2
_geom_bond_distance
N1 C1 1.324(6)
N1 N2 1.413(7)
N1 H1 0.86
N2 H2A 0.84(3)
N2 H2B 0.85(3)
N3 C10 1.329(6)
N3 N4 1.411(6)
N3 H3 0.86
N4 H4A 0.84(3)
N4 H4B 0.84(3)
O1 C1 1.248(6)
O2 C4 1.376(5)
O2 C8 1.428(6)
O3 C6 1.396(6)
O3 C9 1.423(6)
O4 C10 1.245(5)
O5 C13 1.376(6)
O5 C17 1.435(5)
O6 C15 1.368(6)
O6 C18 1.416(5)
C1 C2 1.478(7)
C2 C3 1.390(6)
C2 C7 1.392(7)
C3 C4 1.350(7)
C3 H3A 0.93
C4 C5 1.414(7)
C5 C6 1.358(6)
C5 H5 0.93
C6 C7 1.370(7)
C7 H7 0.93
C8 H8A 0.96
C8 H8B 0.96
C8 H8C 0.96
C9 H9A 0.96
C9 H9B 0.96
C9 H9C 0.96
C10 C11 1.475(6)
C11 C12 1.395(7)
C11 C16 1.399(6)
C12 C13 1.360(6)
C12 H12 0.93
C13 C14 1.398(6)
C14 C15 1.366(7)
C14 H14 0.93
C15 C16 1.381(6)
C16 H16 0.93
C17 H17A 0.96
C17 H17B 0.96
C17 H17C 0.96
C18 H18A 0.96
C18 H18B 0.96
C18 H18C 0.96

loop_
_geom_hbond_atom_site_label_D
_geom_hbond_atom_site_label_H
_geom_hbond_atom_site_label_A
_geom_hbond_site_symmetry_A
_geom_hbond_distance_DH
_geom_hbond_distance_HA
_geom_hbond_distance_DA
_geom_hbond_angle_DHA
N1 H1 O4 2_676 0.86 2.10 2.925(5) 162
N2 H2B O1 2_566 0.85(4) 2.36(4) 3.199(6) 170(6)
N3 H3 O1 2_666 0.86 2.11 2.947(6) 164
N4 H4A O4 2_676 0.85(4) 2.25(4) 3.098(6) 174(4)
C7 H7 O4 2_676 0.93 2.37 3.284(6) 167
C16 H16 O1 2_666 0.93 2.33 3.239(7) 165
C9 H9B Cg 1_555 0.96 2.61 3.462(6) 148

loop_
_geom_torsion_atom_site_label_1
_geom_torsion_atom_site_label_2
_geom_torsion_atom_site_label_3
_geom_torsion_atom_site_label_4
_geom_torsion
N2 N1 C1 O1 -1.6(8)
N2 N1 C1 C2 -179.2(5)
O1 C1 C2 C3 10.1(8)
N1 C1 C2 C3 -172.4(5)
O1 C1 C2 C7 -169.2(5)
N1 C1 C2 C7 8.4(8)
C7 C2 C3 C4 0.3(8)
C1 C2 C3 C4 -179.0(5)
C2 C3 C4 O2 179.4(5)
C2 C3 C4 C5 0.3(9)
C8 O2 C4 C3 -1.5(8)
C8 O2 C4 C5 177.8(5)
C3 C4 C5 C6 0.2(9)
O2 C4 C5 C6 -179.1(5)
C4 C5 C6 C7 -1.2(8)
C4 C5 C6 O3 179.3(5)
C9 O3 C6 C5 0.5(8)
C9 O3 C6 C7 -179.0(5)
C5 C6 C7 C2 1.8(9)
O3 C6 C7 C2 -178.7(5)
C3 C2 C7 C6 -1.3(8)
C1 C2 C7 C6 178.0(5)
N4 N3 C10 O4 1.7(8)
N4 N3 C10 C11 -179.4(5)
O4 C10 C11 C12 -7.4(8)
N3 C10 C11 C12 173.7(5)
O4 C10 C11 C16 170.2(5)
N3 C10 C11 C16 -8.6(8)
C16 C11 C12 C13 0.0(8)
C10 C11 C12 C13 177.6(5)
C11 C12 C13 O5 -178.2(5)
C11 C12 C13 C14 -0.7(8)
C17 O5 C13 C12 -1.5(8)
C17 O5 C13 C14 -179.2(5)
C12 C13 C14 C15 1.2(8)
O5 C13 C14 C15 179.0(5)
C13 C14 C15 O6 -179.6(5)
C13 C14 C15 C16 -0.9(9)
C18 O6 C15 C14 10.2(8)
C18 O6 C15 C16 -168.6(5)
C14 C15 C16 C11 0.2(8)
O6 C15 C16 C11 179.1(5)
C12 C11 C16 C15 0.3(8)
C10 C11 C16 C15 -177.3(5)

loop_
_cod_related_entry_id
_cod_related_entry_database
_cod_related_entry_code
1 ChemSpider 312825
